data_1536949
loop_
_publ_author_name
'Fischer, D.'
'Hoppe, R.'
'Carl, W.'
'Glaum, H.'

_publ_section_title
;
 Zur Struktur der K Ag O-Verwandschaft. Neubestimmung an A Ag O= A4 (Ag4
 O4) (A= Na-Rb) mit einer Bemerkung zu Cs Cu O
;
_journal_name_full 'Zeitschrift fuer Anorganische und Allgemeine Chemie'
_journal_page_first 75
_journal_page_last 81
_journal_volume 585
_journal_year 1990
_chemical_formula_sum 'Cu4 Na4 O4'
_chemical_name_systematic 'Na4 Cu4 O4'
_space_group_IT_number 139
_symmetry_space_group_name_Hall '-I 4 2'
_symmetry_space_group_name_H-M 'I 4/m m m'
_cell_angle_alpha 90
_cell_angle_beta 90
_cell_angle_gamma 90
_cell_formula_units_Z 2
_cell_length_a 8.861
_cell_length_b 8.861
_cell_length_c 4.666
_cell_volume 366.362
_citation_journal_id_ASTM ZAACAB
_cod_data_source_file Fischer_ZAACAB_1990_1746.cif
_cod_data_source_block Cu1Na1O1
_cod_depositor_comments
;

2023-04-19
Z value and formula fixed to values more according to usual
chemical conventions.                 miguel
;
_cod_original_formula_units_Z 8
_cod_original_cell_volume 366.3618
_cod_original_formula_sum 'Cu1 Na1 O1'
_cod_database_code 1536949

loop_
_symmetry_equiv_pos_as_xyz
x,y,z
-y,x,z
-x,-y,z
y,-x,z
x,-y,-z
y,x,-z
-x,y,-z
-y,-x,-z
-x,-y,-z
y,-x,-z
x,y,-z
-y,x,-z
-x,y,z
-y,-x,z
x,-y,z
y,x,z
x+1/2,y+1/2,z+1/2
-y+1/2,x+1/2,z+1/2
-x+1/2,-y+1/2,z+1/2
y+1/2,-x+1/2,z+1/2
x+1/2,-y+1/2,-z+1/2
y+1/2,x+1/2,-z+1/2
-x+1/2,y+1/2,-z+1/2
-y+1/2,-x+1/2,-z+1/2
-x+1/2,-y+1/2,-z+1/2
y+1/2,-x+1/2,-z+1/2
x+1/2,y+1/2,-z+1/2
-y+1/2,x+1/2,-z+1/2
-x+1/2,y+1/2,z+1/2
-y+1/2,-x+1/2,z+1/2
x+1/2,-y+1/2,z+1/2
y+1/2,x+1/2,z+1/2

loop_
_atom_site_label
_atom_site_type_symbol
_atom_site_fract_x
_atom_site_fract_y
_atom_site_fract_z
_atom_site_occupancy
_atom_site_U_iso_or_equiv
O1 O-2 0.2917 0 0 1 0.0
Na1 Na+1 0.5 0.1736 0 1 0.0
Cu1 Cu+1 0.1483 0.1483 0 1 0.0
